data_7704273
loop_
_publ_author_name
'Shvydkiy, Nikita V.'
'Dlin, Egor A.'
'Ivanov, Klimentiy V.'
'Buyanovskaya, Anastasiya G.'
'Nelyubina, Yulia V.'
'Perekalin, Dmitry S.'

_publ_section_title
;
 Synthesis and reactivity of cyclobutadiene nickel bromide.
;
_journal_issue 20
_journal_name_full 'Dalton transactions (Cambridge, England : 2003)'
_journal_page_first 6801
_journal_page_last 6806
_journal_paper_doi 10.1039/d0dt01510e
_journal_volume 49
_journal_year 2020
_chemical_formula_moiety 'C50 H64 Br4 Ni2 P2'
_chemical_formula_sum 'C50 H64 Br4 Ni2 P2'
_chemical_formula_weight 1164.01
_space_group_crystal_system monoclinic
_space_group_IT_number 14
_space_group_name_Hall '-P 2ybc'
_space_group_name_H-M_alt 'P 1 21/c 1'
_atom_sites_solution_hydrogens geom
_atom_sites_solution_primary dual
_audit_creation_date 2020-03-13
_audit_creation_method
;
Olex2 1.2
(compiled 2018.05.29 svn.r3508 for OlexSys, GUI svn.r5506)
;
_audit_update_record
;
2020-03-13 deposited with the CCDC.	2020-04-30 downloaded from the CCDC.
;
_cell_angle_alpha 90
_cell_angle_beta 143.6071(10)
_cell_angle_gamma 90
_cell_formula_units_Z 2
_cell_length_a 14.5260(9)
_cell_length_b 16.9081(11)
_cell_length_c 17.1531(11)
_cell_measurement_reflns_used 3952
_cell_measurement_temperature 120
_cell_measurement_theta_max 26.71
_cell_measurement_theta_min 2.29
_cell_volume 2499.6(3)
_computing_molecular_graphics 'Olex2 (Dolomanov et al., 2009)'
_computing_publication_material 'Olex2 (Dolomanov et al., 2009)'
_computing_structure_refinement 'XL (Sheldrick, 2008)'
_computing_structure_solution 'ShelXT (Sheldrick, 2015)'
_diffrn_ambient_temperature 120
_diffrn_measured_fraction_theta_full 1.000
_diffrn_measured_fraction_theta_max 1.000
_diffrn_measurement_device_type 'Bruker APEX-II CCD'
_diffrn_measurement_method '\f and \w scans'
_diffrn_radiation_monochromator graphite
_diffrn_radiation_type MoK\a
_diffrn_radiation_wavelength 0.71073
_diffrn_reflns_av_R_equivalents 0.0474
_diffrn_reflns_av_unetI/netI 0.0351
_diffrn_reflns_Laue_measured_fraction_full 1.000
_diffrn_reflns_Laue_measured_fraction_max 1.000
_diffrn_reflns_limit_h_max 18
_diffrn_reflns_limit_h_min -18
_diffrn_reflns_limit_k_max 21
_diffrn_reflns_limit_k_min -21
_diffrn_reflns_limit_l_max 21
_diffrn_reflns_limit_l_min -21
_diffrn_reflns_number 26339
_diffrn_reflns_point_group_measured_fraction_full 1.000
_diffrn_reflns_point_group_measured_fraction_max 1.000
_diffrn_reflns_theta_full 25.242
_diffrn_reflns_theta_max 26.999
_diffrn_reflns_theta_min 1.851
_diffrn_standards_number 0
_exptl_absorpt_coefficient_mu 4.047
_exptl_absorpt_correction_T_max 0.1561
_exptl_absorpt_correction_T_min 0.0849
_exptl_absorpt_correction_type multi-scan
_exptl_absorpt_process_details
;
SADABS-2008/1 (Bruker,2008) was used for absorption correction.
wR2(int) was 0.0999 before and 0.0529 after correction.
The Ratio of minimum to maximum transmission is 0.5439.
The \l/2 correction factor is 0.0015.
;
_exptl_crystal_colour red
_exptl_crystal_colour_primary red
_exptl_crystal_density_diffrn 1.547
_exptl_crystal_description needle
_exptl_crystal_F_000 1180
_exptl_crystal_size_max 0.35
_exptl_crystal_size_mid 0.05
_exptl_crystal_size_min 0.05
_refine_diff_density_max 2.116
_refine_diff_density_min -2.281
_refine_diff_density_rms 0.180
_refine_ls_extinction_method none
_refine_ls_goodness_of_fit_ref 1.057
_refine_ls_hydrogen_treatment constr
_refine_ls_matrix_type full
_refine_ls_number_parameters 266
_refine_ls_number_reflns 5456
_refine_ls_number_restraints 0
_refine_ls_restrained_S_all 1.057
_refine_ls_R_factor_all 0.0669
_refine_ls_R_factor_gt 0.0544
_refine_ls_shift/su_max 0.000
_refine_ls_shift/su_mean 0.000
_refine_ls_structure_factor_coef Fsqd
_refine_ls_weighting_details 'w=1/[\s^2^(Fo^2^)+(0.0837P)^2^+21.7940P] where P=(Fo^2^+2Fc^2^)/3'
_refine_ls_weighting_scheme calc
_refine_ls_wR_factor_gt 0.1614
_refine_ls_wR_factor_ref 0.1721
_reflns_Friedel_coverage 0.000
_reflns_number_gt 4474
_reflns_number_total 5456
_reflns_threshold_expression 'I > 2\s(I)'
_cod_data_source_file d0dt01510e3.cif
_cod_data_source_block 2d
_cod_depositor_comments 'Adding full bibliography for 7704269--7704273.cif.'
_cod_database_code 7704273
_shelxl_version_number 2014/6
_shelx_space_group_comment
;
The symmetry employed for this shelxl refinement is uniquely defined
by the following loop, which should always be used as a source of
symmetry information in preference to the above space-group names.
They are only intended as comments.
;
_shelx_estimated_absorpt_t_max 0.823
_shelx_estimated_absorpt_t_min 0.332
_olex2_refinement_description
;
1. Fixed Uiso
 At 1.2 times of:
  All C(H) groups, All C(H,H) groups
 At 1.5 times of:
  All C(H,H,H) groups
2.a Secondary CH2 refined with riding coordinates:
 C5(H5A,H5B), C7(H7A,H7B), C9(H9A,H9B), C11(H11A,H11B), C13(H13A,H13B)
2.b Aromatic/amide H refined with riding coordinates:
 C15(H15), C16(H16), C17(H17), C18(H18), C19(H19), C21(H21), C22(H22),
 C23(H23), C24(H24), C25(H25)
2.c Idealised Me refined as rotating group:
 C6(H6A,H6B,H6C), C8(H8A,H8B,H8C), C10(H10A,H10B,H10C), C12(H12A,H12B,H12C)
;
_olex2_submission_special_instructions 'No special instructions were received'

loop_
_space_group_symop_operation_xyz
'x, y, z'
'-x, y+1/2, -z+1/2'
'-x, -y, -z'
'x, -y-1/2, z-1/2'

loop_
_atom_site_label
_atom_site_type_symbol
_atom_site_fract_x
_atom_site_fract_y
_atom_site_fract_z
_atom_site_U_iso_or_equiv
_atom_site_adp_type
_atom_site_occupancy
_atom_site_site_symmetry_order
_atom_site_calc_flag
_atom_site_refinement_flags_posn
_atom_site_refinement_flags_adp
_atom_site_refinement_flags_occupancy
_atom_site_disorder_assembly
_atom_site_disorder_group
Br1 Br 0.09640(7) 0.61300(3) 0.78891(6) 0.02200(17) Uani 1 1 d . . . . .
Br2 Br -0.32448(6) 0.55757(3) 0.46312(5) 0.01812(16) Uani 1 1 d . . . . .
Ni1 Ni -0.07630(10) 0.49235(5) 0.68322(8) 0.0272(2) Uani 1 1 d . . . . .
P1 P -0.0204(2) 0.43748(10) 0.60266(17) 0.0257(4) Uani 1 1 d . . . . .
C1 C 0.0008(8) 0.4718(4) 0.8503(7) 0.0325(15) Uani 1 1 d . . . . .
C2 C -0.0107(9) 0.3994(4) 0.7980(7) 0.0338(15) Uani 1 1 d . . . . .
C3 C -0.1793(8) 0.4098(4) 0.6785(7) 0.0318(15) Uani 1 1 d . . . . .
C4 C -0.1656(8) 0.4841(4) 0.7327(7) 0.0318(15) Uani 1 1 d . . . . .
C5 C 0.1263(9) 0.5098(5) 0.9846(8) 0.0432(18) Uani 1 1 d . . . . .
H5A H 0.1113 0.4941 1.0294 0.052 Uiso 1 1 calc R . . . .
H5B H 0.1145 0.5679 0.9735 0.052 Uiso 1 1 calc R . . . .
C6 C 0.2917(9) 0.4881(6) 1.0729(8) 0.049(2) Uani 1 1 d . . . . .
H6A H 0.3029 0.4304 1.0799 0.073 Uiso 1 1 calc GR . . . .
H6B H 0.3656 0.5109 1.1604 0.073 Uiso 1 1 calc GR . . . .
H6C H 0.3124 0.5091 1.0347 0.073 Uiso 1 1 calc GR . . . .
C7 C 0.0917(9) 0.3300(4) 0.8568(8) 0.0385(17) Uani 1 1 d . . . . .
H7A H 0.1948 0.3478 0.9088 0.046 Uiso 1 1 calc R . . . .
H7B H 0.0470 0.2946 0.7863 0.046 Uiso 1 1 calc R . . . .
C8 C 0.1095(12) 0.2848(5) 0.9459(9) 0.050(2) Uani 1 1 d . . . . .
H8A H 0.1571 0.3193 1.0175 0.074 Uiso 1 1 calc GR . . . .
H8B H 0.1755 0.2383 0.9826 0.074 Uiso 1 1 calc GR . . . .
H8C H 0.0071 0.2677 0.8945 0.074 Uiso 1 1 calc GR . . . .
C9 C -0.3116(9) 0.3567(5) 0.5710(8) 0.0384(17) Uani 1 1 d . . . . .
H9A H -0.2788 0.3159 0.5554 0.046 Uiso 1 1 calc R . . . .
H9B H -0.3971 0.3876 0.4891 0.046 Uiso 1 1 calc R . . . .
C10 C -0.3694(11) 0.3164(5) 0.6067(9) 0.0459(19) Uani 1 1 d . . . . .
H10A H -0.4664 0.2882 0.5297 0.069 Uiso 1 1 calc GR . . . .
H10B H -0.3876 0.3566 0.6344 0.069 Uiso 1 1 calc GR . . . .
H10C H -0.2910 0.2788 0.6785 0.069 Uiso 1 1 calc GR . . . .
C11 C -0.2790(9) 0.5347(5) 0.6977(8) 0.0390(17) Uani 1 1 d . . . . .
H11A H -0.3024 0.5098 0.7327 0.047 Uiso 1 1 calc R . . . .
H11B H -0.3767 0.5365 0.6008 0.047 Uiso 1 1 calc R . . . .
C12 C -0.2240(11) 0.6191(5) 0.7495(9) 0.052(2) Uani 1 1 d . . . . .
H12A H -0.3076 0.6496 0.7168 0.078 Uiso 1 1 calc GR . . . .
H12B H -0.1955 0.6435 0.7191 0.078 Uiso 1 1 calc GR . . . .
H12C H -0.1335 0.6183 0.8457 0.078 Uiso 1 1 calc GR . . . .
C13 C -0.0195(8) 0.5147(4) 0.5282(7) 0.0284(14) Uani 1 1 d . . . . .
H13A H -0.1230 0.5401 0.4566 0.034 Uiso 1 1 calc R . . . .
H13B H 0.0570 0.5557 0.5953 0.034 Uiso 1 1 calc R . . . .
C14 C 0.1693(8) 0.3922(4) 0.7157(7) 0.0284(14) Uani 1 1 d . . . . .
C15 C 0.2973(9) 0.4234(4) 0.8451(7) 0.0339(15) Uani 1 1 d . . . . .
H15 H 0.2806 0.4613 0.8737 0.041 Uiso 1 1 calc R . . . .
C16 C 0.4459(9) 0.3987(5) 0.9292(8) 0.0367(16) Uani 1 1 d . . . . .
H16 H 0.5313 0.4192 1.0160 0.044 Uiso 1 1 calc R . . . .
C17 C 0.4715(9) 0.3436(5) 0.8873(8) 0.0388(17) Uani 1 1 d . . . . .
H17 H 0.5744 0.3277 0.9451 0.047 Uiso 1 1 calc R . . . .
C18 C 0.3469(9) 0.3120(4) 0.7613(8) 0.0357(16) Uani 1 1 d . . . . .
H18 H 0.3643 0.2743 0.7331 0.043 Uiso 1 1 calc R . . . .
C19 C 0.1966(8) 0.3359(4) 0.6768(7) 0.0335(15) Uani 1 1 d . . . . .
H19 H 0.1114 0.3135 0.5915 0.040 Uiso 1 1 calc R . . . .
C20 C -0.1627(8) 0.3652(4) 0.4712(7) 0.0277(13) Uani 1 1 d . . . . .
C21 C -0.1522(9) 0.2859(4) 0.5001(7) 0.0347(15) Uani 1 1 d . . . . .
H21 H -0.0642 0.2678 0.5882 0.042 Uiso 1 1 calc R . . . .
C22 C -0.2700(10) 0.2329(5) 0.4000(8) 0.0404(17) Uani 1 1 d . . . . .
H22 H -0.2624 0.1792 0.4210 0.048 Uiso 1 1 calc R . . . .
C23 C -0.3981(9) 0.2578(5) 0.2705(8) 0.0402(17) Uani 1 1 d . . . . .
H23 H -0.4781 0.2215 0.2030 0.048 Uiso 1 1 calc R . . . .
C24 C -0.4083(9) 0.3361(5) 0.2406(8) 0.0410(18) Uani 1 1 d . . . . .
H24 H -0.4941 0.3533 0.1517 0.049 Uiso 1 1 calc R . . . .
C25 C -0.2928(8) 0.3899(4) 0.3406(7) 0.0347(16) Uani 1 1 d . . . . .
H25 H -0.3028 0.4439 0.3194 0.042 Uiso 1 1 calc R . . . .

loop_
_atom_site_aniso_label
_atom_site_aniso_U_11
_atom_site_aniso_U_22
_atom_site_aniso_U_33
_atom_site_aniso_U_23
_atom_site_aniso_U_13
_atom_site_aniso_U_12
Br1 0.0184(3) 0.0229(3) 0.0198(3) -0.0043(2) 0.0143(3) -0.0042(2)
Br2 0.0147(3) 0.0224(3) 0.0155(3) 0.0030(2) 0.0118(2) 0.0034(2)
Ni1 0.0270(4) 0.0264(4) 0.0273(4) 0.0007(3) 0.0216(4) 0.0000(3)
P1 0.0258(8) 0.0259(8) 0.0255(8) 0.0015(6) 0.0207(7) -0.0001(6)
C1 0.032(4) 0.037(4) 0.032(4) 0.001(3) 0.027(3) -0.001(3)
C2 0.042(4) 0.031(4) 0.036(4) 0.004(3) 0.033(4) 0.002(3)
C3 0.036(4) 0.030(3) 0.037(4) 0.000(3) 0.031(3) -0.005(3)
C4 0.032(3) 0.037(4) 0.031(3) -0.002(3) 0.027(3) -0.002(3)
C5 0.039(4) 0.053(5) 0.033(4) 0.001(3) 0.028(4) -0.001(4)
C6 0.030(4) 0.064(6) 0.030(4) -0.002(4) 0.019(4) 0.000(4)
C7 0.043(4) 0.031(4) 0.042(4) 0.006(3) 0.034(4) 0.005(3)
C8 0.066(6) 0.040(4) 0.048(5) 0.016(4) 0.047(5) 0.014(4)
C9 0.039(4) 0.039(4) 0.042(4) -0.007(3) 0.033(4) -0.009(3)
C10 0.052(5) 0.040(4) 0.062(5) -0.010(4) 0.049(5) -0.013(4)
C11 0.035(4) 0.047(4) 0.036(4) -0.003(3) 0.029(4) 0.000(3)
C12 0.053(5) 0.047(5) 0.051(5) -0.006(4) 0.042(5) 0.005(4)
C13 0.032(3) 0.028(3) 0.031(3) 0.002(3) 0.027(3) 0.001(3)
C14 0.026(3) 0.028(3) 0.030(3) 0.003(3) 0.023(3) 0.002(3)
C15 0.036(4) 0.031(4) 0.036(4) 0.001(3) 0.029(3) 0.001(3)
C16 0.032(4) 0.038(4) 0.032(4) 0.001(3) 0.024(3) 0.000(3)
C17 0.032(4) 0.040(4) 0.042(4) 0.005(3) 0.029(4) 0.004(3)
C18 0.041(4) 0.031(4) 0.042(4) 0.001(3) 0.035(4) 0.003(3)
C19 0.034(4) 0.031(4) 0.032(4) 0.000(3) 0.026(3) 0.001(3)
C20 0.031(3) 0.028(3) 0.030(3) -0.002(3) 0.026(3) -0.003(3)
C21 0.038(4) 0.035(4) 0.035(4) -0.005(3) 0.030(4) -0.005(3)
C22 0.049(4) 0.028(4) 0.053(5) -0.007(3) 0.043(4) -0.006(3)
C23 0.037(4) 0.043(4) 0.042(4) -0.015(3) 0.032(4) -0.010(3)
C24 0.028(4) 0.048(5) 0.031(4) -0.004(3) 0.020(3) -0.001(3)
C25 0.032(4) 0.035(4) 0.033(4) -0.001(3) 0.025(3) 0.001(3)

loop_
_atom_type_symbol
_atom_type_description
_atom_type_scat_dispersion_real
_atom_type_scat_dispersion_imag
_atom_type_scat_source
C C 0.0033 0.0016 'International Tables Vol C Tables 4.2.6.8 and 6.1.1.4'
H H 0.0000 0.0000 'International Tables Vol C Tables 4.2.6.8 and 6.1.1.4'
Br Br -0.2901 2.4595 'International Tables Vol C Tables 4.2.6.8 and 6.1.1.4'
Ni Ni 0.3393 1.1124 'International Tables Vol C Tables 4.2.6.8 and 6.1.1.4'
P P 0.1023 0.0942 'International Tables Vol C Tables 4.2.6.8 and 6.1.1.4'

loop_
_geom_angle_atom_site_label_1
_geom_angle_atom_site_label_2
_geom_angle_atom_site_label_3
_geom_angle
_geom_angle_site_symmetry_1
_geom_angle_site_symmetry_3
_geom_angle_publ_flag
Br1 Ni1 Br2 96.67(3) . . ?
P1 Ni1 Br1 97.49(5) . . ?
P1 Ni1 Br2 92.70(5) . . ?
C1 Ni1 Br1 91.4(2) . . ?
C1 Ni1 Br2 130.8(2) . . ?
C1 Ni1 P1 134.2(2) . . ?
C2 Ni1 Br1 120.1(2) . . ?
C2 Ni1 Br2 139.3(2) . . ?
C2 Ni1 P1 98.8(2) . . ?
C2 Ni1 C1 40.6(3) . . ?
C3 Ni1 Br1 150.3(2) . . ?
C3 Ni1 Br2 97.0(2) . . ?
C3 Ni1 P1 108.1(2) . . ?
C3 Ni1 C1 60.0(3) . . ?
C3 Ni1 C2 42.3(3) . . ?
C3 Ni1 C4 42.8(3) . . ?
C4 Ni1 Br1 110.6(2) . . ?
C4 Ni1 Br2 91.8(2) . . ?
C4 Ni1 P1 150.9(2) . . ?
C4 Ni1 C1 40.9(3) . . ?
C4 Ni1 C2 60.7(3) . . ?
C13 P1 Ni1 109.7(2) . . ?
C14 P1 Ni1 119.6(2) . . ?
C14 P1 C13 100.8(3) . . ?
C14 P1 C20 105.7(3) . . ?
C20 P1 Ni1 114.6(2) . . ?
C20 P1 C13 104.6(3) . . ?
C2 C1 Ni1 68.0(4) . . ?
C2 C1 C4 91.6(6) . . ?
C2 C1 C5 134.5(7) . . ?
C4 C1 Ni1 67.5(4) . . ?
C4 C1 C5 132.4(7) . . ?
C5 C1 Ni1 132.3(5) . . ?
C1 C2 Ni1 71.3(4) . . ?
C1 C2 C3 89.7(6) . . ?
C1 C2 C7 134.2(7) . . ?
C3 C2 Ni1 66.7(4) . . ?
C3 C2 C7 132.8(7) . . ?
C7 C2 Ni1 134.0(5) . . ?
C2 C3 Ni1 71.0(4) . . ?
C2 C3 C4 89.7(6) . . ?
C2 C3 C9 134.5(7) . . ?
C4 C3 Ni1 70.3(4) . . ?
C4 C3 C9 132.9(7) . . ?
C9 C3 Ni1 130.7(5) . . ?
C1 C4 Ni1 71.6(4) . . ?
C1 C4 C3 89.1(6) . . ?
C1 C4 C11 135.0(7) . . ?
C3 C4 Ni1 66.9(4) . . ?
C3 C4 C11 133.6(7) . . ?
C11 C4 Ni1 131.2(6) . . ?
C1 C5 H5A 108.7 . . ?
C1 C5 H5B 108.7 . . ?
C1 C5 C6 114.4(7) . . ?
H5A C5 H5B 107.6 . . ?
C6 C5 H5A 108.7 . . ?
C6 C5 H5B 108.7 . . ?
C5 C6 H6A 109.5 . . ?
C5 C6 H6B 109.5 . . ?
C5 C6 H6C 109.5 . . ?
H6A C6 H6B 109.5 . . ?
H6A C6 H6C 109.5 . . ?
H6B C6 H6C 109.5 . . ?
C2 C7 H7A 109.6 . . ?
C2 C7 H7B 109.6 . . ?
C2 C7 C8 110.2(7) . . ?
H7A C7 H7B 108.1 . . ?
C8 C7 H7A 109.6 . . ?
C8 C7 H7B 109.6 . . ?
C7 C8 H8A 109.5 . . ?
C7 C8 H8B 109.5 . . ?
C7 C8 H8C 109.5 . . ?
H8A C8 H8B 109.5 . . ?
H8A C8 H8C 109.5 . . ?
H8B C8 H8C 109.5 . . ?
C3 C9 H9A 109.6 . . ?
C3 C9 H9B 109.6 . . ?
C3 C9 C10 110.5(6) . . ?
H9A C9 H9B 108.1 . . ?
C10 C9 H9A 109.6 . . ?
C10 C9 H9B 109.6 . . ?
C9 C10 H10A 109.5 . . ?
C9 C10 H10B 109.5 . . ?
C9 C10 H10C 109.5 . . ?
H10A C10 H10B 109.5 . . ?
H10A C10 H10C 109.5 . . ?
H10B C10 H10C 109.5 . . ?
C4 C11 H11A 108.7 . . ?
C4 C11 H11B 108.7 . . ?
C4 C11 C12 114.3(7) . . ?
H11A C11 H11B 107.6 . . ?
C12 C11 H11A 108.7 . . ?
C12 C11 H11B 108.7 . . ?
C11 C12 H12A 109.5 . . ?
C11 C12 H12B 109.5 . . ?
C11 C12 H12C 109.5 . . ?
H12A C12 H12B 109.5 . . ?
H12A C12 H12C 109.5 . . ?
H12B C12 H12C 109.5 . . ?
P1 C13 H13A 108.6 . . ?
P1 C13 H13B 108.6 . . ?
C13 C13 P1 114.7(6) 3_566 . ?
C13 C13 H13A 108.6 3_566 . ?
C13 C13 H13B 108.6 3_566 . ?
H13A C13 H13B 107.6 . . ?
C15 C14 P1 117.6(5) . . ?
C19 C14 P1 123.1(5) . . ?
C19 C14 C15 118.9(6) . . ?
C14 C15 H15 120.0 . . ?
C16 C15 C14 120.1(7) . . ?
C16 C15 H15 120.0 . . ?
C15 C16 H16 119.9 . . ?
C15 C16 C17 120.3(7) . . ?
C17 C16 H16 119.9 . . ?
C16 C17 H17 119.9 . . ?
C18 C17 C16 120.2(7) . . ?
C18 C17 H17 119.9 . . ?
C17 C18 H18 120.2 . . ?
C17 C18 C19 119.7(7) . . ?
C19 C18 H18 120.2 . . ?
C14 C19 C18 120.9(7) . . ?
C14 C19 H19 119.6 . . ?
C18 C19 H19 119.6 . . ?
C21 C20 P1 120.9(5) . . ?
C21 C20 C25 118.5(7) . . ?
C25 C20 P1 120.4(5) . . ?
C20 C21 H21 119.8 . . ?
C20 C21 C22 120.4(7) . . ?
C22 C21 H21 119.8 . . ?
C21 C22 H22 119.6 . . ?
C23 C22 C21 120.7(7) . . ?
C23 C22 H22 119.6 . . ?
C22 C23 H23 120.3 . . ?
C24 C23 C22 119.3(7) . . ?
C24 C23 H23 120.3 . . ?
C23 C24 H24 119.9 . . ?
C23 C24 C25 120.1(7) . . ?
C25 C24 H24 119.9 . . ?
C20 C25 H25 119.6 . . ?
C24 C25 C20 120.9(7) . . ?
C24 C25 H25 119.6 . . ?

loop_
_geom_bond_atom_site_label_1
_geom_bond_atom_site_label_2
_geom_bond_distance
_geom_bond_site_symmetry_2
_geom_bond_publ_flag
Br1 Ni1 2.5337(10) . ?
Br2 Ni1 2.5601(10) . ?
Ni1 P1 2.2881(19) . ?
Ni1 C1 2.103(7) . ?
Ni1 C2 2.059(7) . ?
Ni1 C3 1.999(7) . ?
Ni1 C4 2.047(7) . ?
P1 C13 1.834(7) . ?
P1 C14 1.826(7) . ?
P1 C20 1.829(7) . ?
C1 C2 1.446(10) . ?
C1 C4 1.450(10) . ?
C1 C5 1.511(11) . ?
C2 C3 1.466(11) . ?
C2 C7 1.479(10) . ?
C3 C4 1.477(10) . ?
C3 C9 1.481(10) . ?
C4 C11 1.489(10) . ?
C5 H5A 0.9900 . ?
C5 H5B 0.9900 . ?
C5 C6 1.530(11) . ?
C6 H6A 0.9800 . ?
C6 H6B 0.9800 . ?
C6 H6C 0.9800 . ?
C7 H7A 0.9900 . ?
C7 H7B 0.9900 . ?
C7 C8 1.532(11) . ?
C8 H8A 0.9800 . ?
C8 H8B 0.9800 . ?
C8 H8C 0.9800 . ?
C9 H9A 0.9900 . ?
C9 H9B 0.9900 . ?
C9 C10 1.539(11) . ?
C10 H10A 0.9800 . ?
C10 H10B 0.9800 . ?
C10 H10C 0.9800 . ?
C11 H11A 0.9900 . ?
C11 H11B 0.9900 . ?
C11 C12 1.523(12) . ?
C12 H12A 0.9800 . ?
C12 H12B 0.9800 . ?
C12 H12C 0.9800 . ?
C13 C13 1.545(13) 3_566 ?
C13 H13A 0.9900 . ?
C13 H13B 0.9900 . ?
C14 C15 1.420(10) . ?
C14 C19 1.391(10) . ?
C15 H15 0.9500 . ?
C15 C16 1.379(11) . ?
C16 H16 0.9500 . ?
C16 C17 1.397(11) . ?
C17 H17 0.9500 . ?
C17 C18 1.391(11) . ?
C18 H18 0.9500 . ?
C18 C19 1.392(10) . ?
C19 H19 0.9500 . ?
C20 C21 1.394(10) . ?
C20 C25 1.396(10) . ?
C21 H21 0.9500 . ?
C21 C22 1.396(10) . ?
C22 H22 0.9500 . ?
C22 C23 1.385(12) . ?
C23 H23 0.9500 . ?
C23 C24 1.385(12) . ?
C24 H24 0.9500 . ?
C24 C25 1.396(11) . ?
C25 H25 0.9500 . ?

loop_
_geom_torsion_atom_site_label_1
_geom_torsion_atom_site_label_2
_geom_torsion_atom_site_label_3
_geom_torsion_atom_site_label_4
_geom_torsion
_geom_torsion_site_symmetry_1
_geom_torsion_site_symmetry_2
_geom_torsion_site_symmetry_3
_geom_torsion_site_symmetry_4
_geom_torsion_publ_flag
Ni1 P1 C13 C13 179.1(6) . . . 3_566 ?
Ni1 P1 C14 C15 -30.0(6) . . . . ?
Ni1 P1 C14 C19 157.8(5) . . . . ?
Ni1 P1 C20 C21 -86.6(6) . . . . ?
Ni1 P1 C20 C25 87.0(6) . . . . ?
Ni1 C1 C2 C3 -65.4(4) . . . . ?
Ni1 C1 C2 C7 134.0(9) . . . . ?
Ni1 C1 C4 C3 65.9(4) . . . . ?
Ni1 C1 C4 C11 -130.5(9) . . . . ?
Ni1 C1 C5 C6 -72.7(10) . . . . ?
Ni1 C2 C3 C4 -69.3(4) . . . . ?
Ni1 C2 C3 C9 129.0(9) . . . . ?
Ni1 C2 C7 C8 174.1(7) . . . . ?
Ni1 C3 C4 C1 -70.4(4) . . . . ?
Ni1 C3 C4 C11 125.6(9) . . . . ?
Ni1 C3 C9 C10 -167.9(6) . . . . ?
Ni1 C4 C11 C12 -63.6(10) . . . . ?
P1 C14 C15 C16 -171.6(6) . . . . ?
P1 C14 C19 C18 170.2(6) . . . . ?
P1 C20 C21 C22 173.2(6) . . . . ?
P1 C20 C25 C24 -174.9(6) . . . . ?
C1 C2 C3 Ni1 69.7(4) . . . . ?
C1 C2 C3 C4 0.5(5) . . . . ?
C1 C2 C3 C9 -161.3(8) . . . . ?
C1 C2 C7 C8 65.5(11) . . . . ?
C1 C4 C11 C12 42.8(12) . . . . ?
C2 C1 C4 Ni1 -65.4(4) . . . . ?
C2 C1 C4 C3 0.5(6) . . . . ?
C2 C1 C4 C11 164.1(9) . . . . ?
C2 C1 C5 C6 28.0(13) . . . . ?
C2 C3 C4 Ni1 69.9(4) . . . . ?
C2 C3 C4 C1 -0.5(5) . . . . ?
C2 C3 C4 C11 -164.5(8) . . . . ?
C2 C3 C9 C10 88.0(10) . . . . ?
C3 C2 C7 C8 -87.6(10) . . . . ?
C3 C4 C11 C12 -160.2(8) . . . . ?
C4 C1 C2 Ni1 64.9(4) . . . . ?
C4 C1 C2 C3 -0.5(6) . . . . ?
C4 C1 C2 C7 -161.1(8) . . . . ?
C4 C1 C5 C6 -170.2(8) . . . . ?
C4 C3 C9 C10 -66.6(11) . . . . ?
C5 C1 C2 Ni1 -128.3(9) . . . . ?
C5 C1 C2 C3 166.2(8) . . . . ?
C5 C1 C2 C7 5.6(15) . . . . ?
C5 C1 C4 Ni1 127.4(9) . . . . ?
C5 C1 C4 C3 -166.7(8) . . . . ?
C5 C1 C4 C11 -3.1(15) . . . . ?
C7 C2 C3 Ni1 -129.2(8) . . . . ?
C7 C2 C3 C4 161.6(8) . . . . ?
C7 C2 C3 C9 -0.2(14) . . . . ?
C9 C3 C4 Ni1 -127.9(8) . . . . ?
C9 C3 C4 C1 161.7(8) . . . . ?
C9 C3 C4 C11 -2.3(14) . . . . ?
C13 P1 C14 C15 90.2(6) . . . . ?
C13 P1 C14 C19 -82.1(6) . . . . ?
C13 P1 C20 C21 153.3(6) . . . . ?
C13 P1 C20 C25 -33.2(6) . . . . ?
C14 P1 C13 C13 52.0(7) . . . 3_566 ?
C14 P1 C20 C21 47.3(6) . . . . ?
C14 P1 C20 C25 -139.1(6) . . . . ?
C14 C15 C16 C17 0.7(11) . . . . ?
C15 C14 C19 C18 -2.0(11) . . . . ?
C15 C16 C17 C18 -1.4(12) . . . . ?
C16 C17 C18 C19 0.4(12) . . . . ?
C17 C18 C19 C14 1.3(11) . . . . ?
C19 C14 C15 C16 1.0(11) . . . . ?
C20 P1 C13 C13 -57.5(8) . . . 3_566 ?
C20 P1 C14 C15 -161.1(5) . . . . ?
C20 P1 C14 C19 26.6(7) . . . . ?
C20 C21 C22 C23 1.0(11) . . . . ?
C21 C20 C25 C24 -1.2(11) . . . . ?
C21 C22 C23 C24 0.2(12) . . . . ?
C22 C23 C24 C25 -1.9(12) . . . . ?
C23 C24 C25 C20 2.4(12) . . . . ?
C25 C20 C21 C22 -0.5(11) . . . . ?
